data_4037563
loop_
_publ_author_name
'Pascal, Simon'
'Lavaud, Lucien'
'Azarias, Clo\'e'
'Varlot, Alexandre'
'Canard, Gabriel'
'Giorgi, Michel'
'Jacquemin, Denis'
'Siri, Olivier'

_publ_section_title
;
 Azacalixquinarenes: From Canonical to (Poly-)Zwitterionic Macrocycles.
;
_journal_issue 3
_journal_name_full 'The Journal of organic chemistry'
_journal_page_first 1387
_journal_page_last 1397
_journal_paper_doi 10.1021/acs.joc.8b02847
_journal_volume 84
_journal_year 2019
_chemical_absolute_configuration unk
_chemical_formula_moiety 'C36 H30 F2 N8 O14'
_chemical_formula_sum 'C36 H30 F2 N8 O14'
_chemical_formula_weight 836.68
_space_group_crystal_system monoclinic
_space_group_IT_number 4
_space_group_name_Hall 'P 2yb'
_space_group_name_H-M_alt 'P 1 21 1'
_atom_sites_solution_hydrogens geom
_atom_sites_solution_primary dual
_audit_creation_date 2017-11-16
_audit_creation_method
;
Olex2 1.2
(compiled 2017.08.10 svn.r3461 for OlexSys, GUI svn.r5381)
;
_cell_angle_alpha 90
_cell_angle_beta 100.086(5)
_cell_angle_gamma 90
_cell_formula_units_Z 2
_cell_length_a 11.5522(7)
_cell_length_b 13.2766(6)
_cell_length_c 11.9930(5)
_cell_measurement_reflns_used 4766
_cell_measurement_temperature 203.01(10)
_cell_measurement_theta_max 67.7450
_cell_measurement_theta_min 3.7480
_cell_volume 1810.99(16)
_computing_cell_refinement 'CrysAlisPro 1.171.39.18b (Rigaku OD, 2015)'
_computing_data_collection 'CrysAlisPro 1.171.39.18b (Rigaku OD, 2015)'
_computing_data_reduction 'CrysAlisPro 1.171.39.18b (Rigaku OD, 2015)'
_computing_molecular_graphics 'Olex2 (Dolomanov et al., 2009)'
_computing_publication_material 'Olex2 (Dolomanov et al., 2009)'
_computing_structure_refinement 'ShelXL (Sheldrick, 2015)'
_computing_structure_solution 'ShelXT (Sheldrick, 2015)'
_diffrn_ambient_environment N~2~
_diffrn_ambient_temperature 203.01(10)
_diffrn_detector 'CCD plate'
_diffrn_detector_area_resol_mean 5.3048
_diffrn_detector_type AtlasS2
_diffrn_measured_fraction_theta_full 0.997
_diffrn_measured_fraction_theta_max 0.994
_diffrn_measurement_details
;
List of Runs (angles in degrees, time in seconds):

  # Type    Start    End  Width  t~exp~   \w     \q     \k     \f   Frames
--------------------------------------------------------------------------
  1  \w     44.00 101.00   1.00    1.00    --    0.00  57.00-150.00   57
  2  \w    -37.00  37.00   1.00    1.00    --    0.00  57.00-150.00   74
  3  \w   -103.00 -55.00   1.00    1.00    --    0.00 178.00 -90.00   48
  4  \w   -155.00-122.00   1.00    5.00    --  -53.65 -94.00   0.00   33
  5  \w    -23.00  41.00   1.00    5.00    --  -53.65  61.00 -60.00   64
  6  \w   -149.00 -78.00   1.00    5.00    --  -53.65-125.00 120.00   71
  7  \w   -155.00 -88.00   1.00    5.00    --  -53.65 -94.00  60.00   67
  8  \w   -150.00  -6.00   1.00    5.00    --  -53.65 -77.00 -60.00  144
  9  \w     36.00  63.00   1.00    5.00    --   53.65 -61.00 150.00   27
 10  \w    -41.00  13.00   1.00    5.00    --   53.65 -61.00 150.00   54
 11  \w     26.00 121.00   1.00    5.00    --   53.65-125.00   0.00   95
 12  \w     15.00  41.00   1.00    5.00    --   53.65 -94.00   0.00   26
 13  \w     79.00 104.00   1.00    5.00    --   53.65 -94.00   0.00   25
 14  \w    103.00 171.00   1.00   30.00    --  107.30  38.00 -90.00   68
 15  \w     96.00 123.00   1.00   30.00    --  107.30  77.00 -60.00   27
 16  \w     55.00  87.00   1.00   30.00    --  107.30  38.00 -90.00   32
 17  \w     61.00 142.00   1.00   30.00    --  107.30  77.00-180.00   81
 18  \w     32.00 114.00   1.00   30.00    --  107.30-111.00  60.00   82
 19  \w     59.00 143.00   1.00   30.00    --  107.30  63.00 -60.00   84
 20  \w    127.00 154.00   1.00   30.00    --  107.30 111.00 120.00   27
 21  \w    123.00 178.00   1.00   30.00    --  107.30 111.00 -90.00   55
 22  \w     82.00 107.00   1.00   30.00    --  107.30-111.00-120.00   25
 23  \w     20.00  71.00   1.00   30.00    --  107.30-111.00-120.00   51
 24  \w    100.00 164.00   1.00   30.00    --  107.30 111.00-180.00   64
 25  \w    103.00 171.00   1.00   30.00    --  107.30 111.00-150.00   68
 26  \w    101.00 167.00   1.00   30.00    --  107.30 111.00 -60.00   66
 27  \w    114.00 175.00   1.00   30.00    --  107.30 111.00-120.00   61
 28  \w     60.00 161.00   1.00   30.00    --  107.30  50.00   0.00  101
 29  \w     57.00 151.00   1.00   30.00    --  107.30 178.00  60.00   94
 30  \w     85.00 121.00   1.00   30.00    --  107.30  75.00-133.00   36
;
_diffrn_measurement_device 'four-circle diffractometer'
_diffrn_measurement_device_type 'SuperNova, Dual, Cu at home/near, AtlasS2'
_diffrn_measurement_method '\w scans'
_diffrn_orient_matrix_type 'CrysAlisPro convention (1999,Acta A55,543-557)'
_diffrn_orient_matrix_UB_11 -0.0348115000
_diffrn_orient_matrix_UB_12 -0.0912323000
_diffrn_orient_matrix_UB_13 0.0663447000
_diffrn_orient_matrix_UB_21 -0.1307137000
_diffrn_orient_matrix_UB_22 0.0279403000
_diffrn_orient_matrix_UB_23 -0.0354126000
_diffrn_orient_matrix_UB_31 -0.0074994000
_diffrn_orient_matrix_UB_32 -0.0659627000
_diffrn_orient_matrix_UB_33 -0.1066760000
_diffrn_radiation_monochromator mirror
_diffrn_radiation_probe x-ray
_diffrn_radiation_type CuK\a
_diffrn_radiation_wavelength 1.54184
_diffrn_reflns_av_R_equivalents 0.0441
_diffrn_reflns_av_unetI/netI 0.0649
_diffrn_reflns_Laue_measured_fraction_full 0.997
_diffrn_reflns_Laue_measured_fraction_max 0.994
_diffrn_reflns_limit_h_max 11
_diffrn_reflns_limit_h_min -13
_diffrn_reflns_limit_k_max 15
_diffrn_reflns_limit_k_min -15
_diffrn_reflns_limit_l_max 14
_diffrn_reflns_limit_l_min -14
_diffrn_reflns_number 11143
_diffrn_reflns_point_group_measured_fraction_full 0.997
_diffrn_reflns_point_group_measured_fraction_max 0.994
_diffrn_reflns_theta_full 67.684
_diffrn_reflns_theta_max 67.967
_diffrn_reflns_theta_min 3.743
_diffrn_source 'micro-focus sealed X-ray tube'
_diffrn_source_type 'SuperNova (Cu) X-ray Source'
_exptl_absorpt_coefficient_mu 1.092
_exptl_absorpt_correction_T_max 1.00000
_exptl_absorpt_correction_T_min 0.56927
_exptl_absorpt_correction_type multi-scan
_exptl_absorpt_process_details
;
CrysAlisPro 1.171.39.18b (Rigaku Oxford Diffraction, 2015)
Empirical absorption correction using spherical harmonics,
 implemented in SCALE3 ABSPACK scaling algorithm.
;
_exptl_crystal_colour colourless
_exptl_crystal_colour_primary colourless
_exptl_crystal_density_diffrn 1.534
_exptl_crystal_description needle
_exptl_crystal_F_000 864
_exptl_crystal_size_max 0.3
_exptl_crystal_size_mid 0.16
_exptl_crystal_size_min 0.02
_refine_diff_density_max 0.316
_refine_diff_density_min -0.248
_refine_diff_density_rms 0.077
_refine_ls_abs_structure_details
;
 Refined as an inversion twin.
;
_refine_ls_abs_structure_Flack 0.6(3)
_refine_ls_extinction_method none
_refine_ls_goodness_of_fit_ref 1.038
_refine_ls_hydrogen_treatment constr
_refine_ls_matrix_type full
_refine_ls_number_parameters 548
_refine_ls_number_reflns 6467
_refine_ls_number_restraints 1
_refine_ls_restrained_S_all 1.038
_refine_ls_R_factor_all 0.0599
_refine_ls_R_factor_gt 0.0523
_refine_ls_shift/su_max 0.000
_refine_ls_shift/su_mean 0.000
_refine_ls_structure_factor_coef Fsqd
_refine_ls_weighting_details 'w=1/[\s^2^(Fo^2^)+(0.0812P)^2^+0.0061P] where P=(Fo^2^+2Fc^2^)/3'
_refine_ls_weighting_scheme calc
_refine_ls_wR_factor_gt 0.1356
_refine_ls_wR_factor_ref 0.1430
_reflns_Friedel_coverage 0.911
_reflns_Friedel_fraction_full 0.997
_reflns_Friedel_fraction_max 0.994
_reflns_number_gt 5670
_reflns_number_total 6467
_reflns_threshold_expression 'I > 2\s(I)'
_cod_data_source_file jo8b02847_si_001.cif
_cod_data_source_block sp109mecn
_cod_database_code 4037563
_shelx_shelxl_version_number 2016/4
_chemical_oxdiff_formula 'c36 h30 f2 n8 o14'
_shelx_space_group_comment
;
The symmetry employed for this shelxl refinement is uniquely defined
by the following loop, which should always be used as a source of
symmetry information in preference to the above space-group names.
They are only intended as comments.
;
_shelx_estimated_absorpt_t_max 0.978
_shelx_estimated_absorpt_t_min 0.735
_reflns_odcompleteness_completeness 99.97
_reflns_odcompleteness_iscentric 1
_reflns_odcompleteness_theta 64.99
_olex2_refinement_description
;
1. Twinned data refinement
 Scales: 0.4(3)
 0.6(3)
2. Fixed Uiso
 At 1.2 times of:
  All C(H) groups, All N(H) groups
 At 1.5 times of:
  All C(H,H,H) groups
3.a Aromatic/amide H refined with riding coordinates:
 N1(H1), N3(H3), C2(H2), C5(H5), C9(H9), C12(H12), C15(H15), C18(H18),
 C20(H20), C24(H24), C29(H29), C33(H33)
3.b Idealised Me refined as rotating group:
 C25(H25A,H25B,H25C), C26(H26A,H26B,H26C), C27(H27A,H27B,H27C), C34(H34A,H34B,
 H34C), C35(H35A,H35B,H35C), C36(H36A,H36B,H36C)
;
_olex2_submission_special_instructions 'No special instructions were received'
_oxdiff_exptl_absorpt_empirical_details
;
Empirical correction (ABSPACK) includes:
- Absorption correction using spherical harmonics
- Frame scaling
;
_oxdiff_exptl_absorpt_empirical_full_max 2.018
_oxdiff_exptl_absorpt_empirical_full_min 0.529

loop_
_space_group_symop_operation_xyz
'x, y, z'
'-x, y+1/2, -z'

loop_
_atom_site_label
_atom_site_type_symbol
_atom_site_fract_x
_atom_site_fract_y
_atom_site_fract_z
_atom_site_U_iso_or_equiv
_atom_site_adp_type
_atom_site_occupancy
_atom_site_site_symmetry_order
_atom_site_calc_flag
_atom_site_refinement_flags_posn
F1 F 0.5350(4) 0.7486(3) -0.1402(3) 0.0626(10) Uani 1 1 d .
F2 F 1.0068(4) 0.7146(3) 0.0836(3) 0.0599(9) Uani 1 1 d .
O1 O 0.3183(5) 0.3238(3) -0.0791(3) 0.0625(12) Uani 1 1 d .
O2 O 0.2650(4) 0.3501(3) -0.2562(3) 0.0497(9) Uani 1 1 d .
O3 O 0.3799(5) 0.6329(4) -0.4431(3) 0.0752(16) Uani 1 1 d .
O4 O 0.5040(7) 0.7380(4) -0.3594(4) 0.088(2) Uani 1 1 d .
O5 O 0.8078(5) 0.3188(3) 0.2601(4) 0.0680(13) Uani 1 1 d .
O6 O 0.9705(5) 0.2700(4) 0.2176(5) 0.0753(15) Uani 1 1 d .
O7 O 1.1308(6) 0.4664(5) -0.0507(6) 0.105(2) Uani 1 1 d .
O8 O 1.1651(6) 0.6190(5) -0.0094(6) 0.0898(19) Uani 1 1 d .
O9 O 0.7586(4) 0.5704(3) 0.8876(3) 0.0463(9) Uani 1 1 d .
O10 O 0.6406(3) 0.4040(3) 0.9219(3) 0.0391(8) Uani 1 1 d .
O11 O 0.5305(4) 0.2947(3) 0.7466(3) 0.0434(8) Uani 1 1 d .
O12 O 0.0808(4) 0.6764(3) 0.4336(4) 0.0479(9) Uani 1 1 d .
O13 O 0.0076(3) 0.5115(3) 0.5299(3) 0.0372(7) Uani 1 1 d .
O14 O 0.1030(3) 0.3316(3) 0.5029(3) 0.0432(8) Uani 1 1 d .
N1 N 0.4264(3) 0.4657(3) 0.0532(3) 0.0346(8) Uani 1 1 d .
H1 H 0.372126 0.418892 0.051510 0.042 Uiso 1 1 calc R
N2 N 0.7960(4) 0.5161(3) 0.3057(3) 0.0348(8) Uani 1 1 d .
N3 N 0.6985(4) 0.5055(3) 0.4847(3) 0.0369(8) Uani 1 1 d .
H3 H 0.769428 0.528398 0.481945 0.044 Uiso 1 1 calc R
N4 N 0.3234(4) 0.4754(3) 0.2307(3) 0.0360(8) Uani 1 1 d .
N5 N 0.3149(4) 0.3768(3) -0.1627(3) 0.0397(9) Uani 1 1 d .
N6 N 0.4370(5) 0.6672(3) -0.3576(3) 0.0482(11) Uani 1 1 d .
N7 N 0.8990(5) 0.3349(4) 0.2258(4) 0.0463(10) Uani 1 1 d .
N8 N 1.1137(5) 0.5422(5) -0.0006(5) 0.0600(13) Uani 1 1 d .
C1 C 0.4980(4) 0.4816(3) 0.1572(3) 0.0305(9) Uani 1 1 d .
C2 C 0.6142(4) 0.4974(3) 0.1715(3) 0.0307(8) Uani 1 1 d .
H2 H 0.651386 0.502917 0.107175 0.037 Uiso 1 1 calc R
C3 C 0.6835(4) 0.5060(3) 0.2838(3) 0.0295(8) Uani 1 1 d .
C4 C 0.6239(4) 0.4969(3) 0.3843(3) 0.0303(9) Uani 1 1 d .
C5 C 0.5063(4) 0.4846(3) 0.3680(3) 0.0323(9) Uani 1 1 d .
H5 H 0.468558 0.479721 0.432085 0.039 Uiso 1 1 calc R
C6 C 0.4361(4) 0.4787(3) 0.2564(3) 0.0293(8) Uani 1 1 d .
C7 C 0.4299(4) 0.5134(3) -0.0461(3) 0.0316(9) Uani 1 1 d .
C8 C 0.3731(4) 0.4747(3) -0.1526(4) 0.0316(8) Uani 1 1 d .
C9 C 0.3744(4) 0.5269(4) -0.2518(4) 0.0346(9) Uani 1 1 d .
H9 H 0.335301 0.499759 -0.321667 0.042 Uiso 1 1 calc R
C10 C 0.4321(5) 0.6182(4) -0.2507(4) 0.0379(10) Uani 1 1 d .
C11 C 0.4850(5) 0.6579(4) -0.1465(4) 0.0415(11) Uani 1 1 d .
C12 C 0.4851(5) 0.6070(4) -0.0477(4) 0.0372(10) Uani 1 1 d .
H12 H 0.523631 0.635643 0.021480 0.045 Uiso 1 1 calc R
C13 C 0.8674(4) 0.5210(3) 0.2245(3) 0.0320(9) Uani 1 1 d .
C14 C 0.9216(5) 0.4353(4) 0.1863(4) 0.0365(10) Uani 1 1 d .
C15 C 1.0013(5) 0.4438(4) 0.1134(4) 0.0424(11) Uani 1 1 d .
H15 H 1.036540 0.385205 0.088496 0.051 Uiso 1 1 calc R
C16 C 1.0294(5) 0.5370(5) 0.0770(4) 0.0444(11) Uani 1 1 d .
C17 C 0.9789(5) 0.6226(4) 0.1153(4) 0.0417(11) Uani 1 1 d .
C18 C 0.8978(5) 0.6152(4) 0.1863(4) 0.0393(10) Uani 1 1 d .
H18 H 0.862409 0.674327 0.209593 0.047 Uiso 1 1 calc R
C19 C 0.6746(4) 0.4818(3) 0.5931(3) 0.0323(9) Uani 1 1 d .
C20 C 0.7265(4) 0.5416(4) 0.6838(4) 0.0358(9) Uani 1 1 d .
H20 H 0.769974 0.599803 0.670569 0.043 Uiso 1 1 calc R
C21 C 0.7145(4) 0.5158(4) 0.7943(4) 0.0348(9) Uani 1 1 d .
C22 C 0.6529(4) 0.4290(4) 0.8134(4) 0.0331(9) Uani 1 1 d .
C23 C 0.5953(4) 0.3732(3) 0.7204(4) 0.0328(9) Uani 1 1 d .
C24 C 0.6077(4) 0.3987(3) 0.6101(4) 0.0335(9) Uani 1 1 d .
H24 H 0.570579 0.359560 0.547689 0.040 Uiso 1 1 calc R
C25 C 0.8026(7) 0.6681(5) 0.8678(5) 0.0603(17) Uani 1 1 d .
H25A H 0.744166 0.704336 0.813222 0.091 Uiso 1 1 calc GR
H25B H 0.875639 0.661436 0.837516 0.091 Uiso 1 1 calc GR
H25C H 0.818038 0.705712 0.939242 0.091 Uiso 1 1 calc GR
C26 C 0.7049(6) 0.3146(4) 0.9625(4) 0.0514(13) Uani 1 1 d .
H26A H 0.679405 0.258492 0.910922 0.077 Uiso 1 1 calc GR
H26B H 0.689754 0.298053 1.038332 0.077 Uiso 1 1 calc GR
H26C H 0.789167 0.326295 0.965996 0.077 Uiso 1 1 calc GR
C27 C 0.4645(7) 0.2414(5) 0.6540(5) 0.0609(18) Uani 1 1 d .
H27A H 0.420789 0.289374 0.600418 0.091 Uiso 1 1 calc GR
H27B H 0.409252 0.195783 0.681848 0.091 Uiso 1 1 calc GR
H27C H 0.518028 0.202257 0.615860 0.091 Uiso 1 1 calc GR
C28 C 0.2532(4) 0.4840(4) 0.3164(3) 0.0331(9) Uani 1 1 d .
C29 C 0.2092(5) 0.5782(4) 0.3353(4) 0.0373(10) Uani 1 1 d .
H29 H 0.233267 0.635851 0.298303 0.045 Uiso 1 1 calc R
C30 C 0.1288(4) 0.5876(4) 0.4098(4) 0.0340(9) Uani 1 1 d .
C31 C 0.0925(4) 0.5031(4) 0.4630(4) 0.0334(9) Uani 1 1 d .
C32 C 0.1406(4) 0.4089(4) 0.4455(4) 0.0337(9) Uani 1 1 d .
C33 C 0.2212(5) 0.3988(4) 0.3712(4) 0.0355(9) Uani 1 1 d .
H33 H 0.253342 0.334842 0.358531 0.043 Uiso 1 1 calc R
C34 C 0.1300(7) 0.7668(4) 0.3990(7) 0.0651(19) Uani 1 1 d .
H34A H 0.116727 0.769984 0.316050 0.098 Uiso 1 1 calc GR
H34B H 0.214610 0.768076 0.428397 0.098 Uiso 1 1 calc GR
H34C H 0.092402 0.824802 0.428528 0.098 Uiso 1 1 calc GR
C35 C 0.0554(5) 0.5293(5) 0.6467(4) 0.0507(13) Uani 1 1 d .
H35A H 0.100229 0.592318 0.653842 0.076 Uiso 1 1 calc GR
H35B H 0.107335 0.473447 0.676100 0.076 Uiso 1 1 calc GR
H35C H -0.008814 0.534326 0.690132 0.076 Uiso 1 1 calc GR
C36 C 0.1480(5) 0.2339(4) 0.4856(5) 0.0473(12) Uani 1 1 d .
H36A H 0.124540 0.214660 0.405936 0.071 Uiso 1 1 calc GR
H36B H 0.116448 0.185016 0.533684 0.071 Uiso 1 1 calc GR
H36C H 0.233998 0.234863 0.505211 0.071 Uiso 1 1 calc GR

loop_
_atom_site_aniso_label
_atom_site_aniso_U_11
_atom_site_aniso_U_22
_atom_site_aniso_U_33
_atom_site_aniso_U_23
_atom_site_aniso_U_13
_atom_site_aniso_U_12
F1 0.101(3) 0.0373(15) 0.0452(16) 0.0037(13) -0.0004(17) -0.0143(17)
F2 0.070(3) 0.0545(18) 0.062(2) 0.0071(15) 0.0286(18) -0.0124(17)
O1 0.092(4) 0.055(2) 0.0376(19) 0.0103(18) 0.003(2) -0.025(2)
O2 0.059(3) 0.050(2) 0.0371(18) -0.0018(15) -0.0009(16) -0.0093(17)
O3 0.094(4) 0.099(4) 0.0288(19) 0.012(2) -0.001(2) -0.032(3)
O4 0.154(6) 0.062(3) 0.045(2) 0.017(2) 0.010(3) -0.038(3)
O5 0.079(3) 0.051(2) 0.087(3) 0.015(2) 0.050(3) 0.004(2)
O6 0.075(4) 0.053(3) 0.105(4) 0.005(2) 0.035(3) 0.016(2)
O7 0.120(5) 0.106(4) 0.116(5) -0.049(4) 0.093(4) -0.037(4)
O8 0.091(4) 0.082(4) 0.116(5) 0.004(3) 0.073(4) -0.016(3)
O9 0.060(2) 0.055(2) 0.0242(14) -0.0051(14) 0.0086(15) -0.0127(18)
O10 0.051(2) 0.0433(17) 0.0261(14) 0.0060(12) 0.0147(14) 0.0043(15)
O11 0.059(2) 0.0374(16) 0.0369(16) 0.0028(13) 0.0165(16) -0.0074(16)
O12 0.049(2) 0.0351(16) 0.068(2) 0.0014(15) 0.0317(19) 0.0018(15)
O13 0.0348(17) 0.0431(17) 0.0373(16) -0.0033(13) 0.0158(13) 0.0005(14)
O14 0.050(2) 0.0366(16) 0.0487(18) -0.0009(14) 0.0257(16) 0.0022(15)
N1 0.035(2) 0.0467(19) 0.0248(17) -0.0022(15) 0.0117(15) -0.0056(16)
N2 0.037(2) 0.044(2) 0.0243(15) 0.0003(14) 0.0077(15) -0.0004(17)
N3 0.036(2) 0.051(2) 0.0255(17) 0.0004(15) 0.0106(15) -0.0064(18)
N4 0.039(2) 0.046(2) 0.0253(16) -0.0011(15) 0.0121(16) 0.0025(17)
N5 0.044(2) 0.043(2) 0.0319(19) 0.0013(17) 0.0076(17) -0.0045(18)
N6 0.070(3) 0.043(2) 0.031(2) 0.0091(17) 0.006(2) -0.001(2)
N7 0.049(3) 0.048(2) 0.043(2) 0.0016(18) 0.0127(19) 0.006(2)
N8 0.053(3) 0.082(4) 0.052(3) -0.006(3) 0.028(2) -0.012(3)
C1 0.042(2) 0.033(2) 0.0189(17) 0.0006(15) 0.0116(16) 0.0037(17)
C2 0.039(2) 0.0351(19) 0.0208(17) -0.0005(15) 0.0135(16) 0.0026(18)
C3 0.040(2) 0.0291(17) 0.0229(18) -0.0009(14) 0.0136(17) 0.0030(17)
C4 0.041(2) 0.0346(19) 0.0190(17) -0.0021(15) 0.0151(17) -0.0003(18)
C5 0.040(2) 0.040(2) 0.0201(17) 0.0016(16) 0.0142(16) 0.0010(18)
C6 0.037(2) 0.0307(19) 0.0228(17) -0.0011(15) 0.0120(17) -0.0009(16)
C7 0.031(2) 0.040(2) 0.0254(19) 0.0010(17) 0.0110(16) 0.0060(18)
C8 0.029(2) 0.038(2) 0.0289(19) -0.0005(16) 0.0085(16) 0.0025(17)
C9 0.036(2) 0.042(2) 0.0253(19) -0.0027(17) 0.0057(17) 0.0022(18)
C10 0.049(3) 0.037(2) 0.028(2) 0.0046(17) 0.0073(19) 0.007(2)
C11 0.054(3) 0.034(2) 0.037(2) 0.0030(18) 0.009(2) 0.002(2)
C12 0.048(3) 0.039(2) 0.0232(19) -0.0035(16) 0.0038(18) 0.005(2)
C13 0.028(2) 0.045(2) 0.0233(18) -0.0019(16) 0.0054(16) 0.0008(18)
C14 0.035(2) 0.046(2) 0.029(2) -0.0004(17) 0.0063(18) 0.001(2)
C15 0.035(3) 0.055(3) 0.038(2) -0.008(2) 0.008(2) 0.004(2)
C16 0.035(3) 0.068(3) 0.032(2) -0.006(2) 0.0105(19) -0.006(2)
C17 0.043(3) 0.051(3) 0.032(2) 0.0021(19) 0.009(2) -0.007(2)
C18 0.039(3) 0.047(3) 0.033(2) -0.0024(18) 0.0082(19) -0.001(2)
C19 0.034(2) 0.044(2) 0.0204(18) 0.0009(16) 0.0075(16) 0.0017(18)
C20 0.037(3) 0.043(2) 0.029(2) 0.0009(18) 0.0110(18) -0.0071(19)
C21 0.035(2) 0.046(2) 0.0240(19) 0.0013(17) 0.0082(17) 0.0011(19)
C22 0.039(2) 0.041(2) 0.0226(18) 0.0025(16) 0.0137(17) 0.0029(19)
C23 0.040(2) 0.0286(19) 0.033(2) 0.0034(17) 0.0156(18) 0.0035(18)
C24 0.042(3) 0.035(2) 0.0255(19) -0.0014(16) 0.0090(17) 0.0011(18)
C25 0.080(5) 0.063(3) 0.036(3) -0.007(2) 0.005(3) -0.027(3)
C26 0.066(4) 0.050(3) 0.038(2) 0.013(2) 0.009(2) 0.006(3)
C27 0.091(5) 0.044(3) 0.056(3) -0.016(2) 0.035(3) -0.026(3)
C28 0.028(2) 0.049(2) 0.0236(18) -0.0014(18) 0.0066(16) -0.0011(19)
C29 0.036(3) 0.044(2) 0.035(2) 0.0042(18) 0.0119(19) -0.0026(19)
C30 0.029(2) 0.039(2) 0.035(2) -0.0037(17) 0.0067(18) -0.0008(18)
C31 0.032(2) 0.040(2) 0.0304(19) -0.0024(17) 0.0114(17) -0.0001(19)
C32 0.031(2) 0.039(2) 0.032(2) -0.0031(17) 0.0065(18) 0.0005(18)
C33 0.036(2) 0.038(2) 0.035(2) -0.0042(17) 0.0109(18) 0.0023(18)
C34 0.066(4) 0.039(3) 0.102(5) 0.001(3) 0.049(4) -0.003(3)
C35 0.047(3) 0.071(4) 0.037(2) -0.004(2) 0.016(2) 0.011(3)
C36 0.044(3) 0.037(2) 0.066(3) 0.000(2) 0.023(3) 0.002(2)

loop_
_atom_type_symbol
_atom_type_description
_atom_type_scat_dispersion_real
_atom_type_scat_dispersion_imag
_atom_type_scat_source
C C 0.0181 0.0091 'International Tables Vol C Tables 4.2.6.8 and 6.1.1.4'
H H 0.0000 0.0000 'International Tables Vol C Tables 4.2.6.8 and 6.1.1.4'
F F 0.0727 0.0534 'International Tables Vol C Tables 4.2.6.8 and 6.1.1.4'
N N 0.0311 0.0180 'International Tables Vol C Tables 4.2.6.8 and 6.1.1.4'
O O 0.0492 0.0322 'International Tables Vol C Tables 4.2.6.8 and 6.1.1.4'

loop_
_geom_angle_atom_site_label_1
_geom_angle_atom_site_label_2
_geom_angle_atom_site_label_3
_geom_angle
C21 O9 C25 116.2(4)
C22 O10 C26 112.7(4)
C23 O11 C27 116.4(4)
C30 O12 C34 118.4(4)
C31 O13 C35 113.1(4)
C32 O14 C36 117.3(4)
C1 N1 H1 116.1
C7 N1 H1 116.1
C7 N1 C1 127.9(4)
C3 N2 C13 124.4(4)
C4 N3 H3 116.5
C4 N3 C19 127.0(4)
C19 N3 H3 116.5
C6 N4 C28 120.5(4)
O1 N5 O2 122.1(4)
O1 N5 C8 119.8(4)
O2 N5 C8 118.1(4)
O3 N6 O4 122.0(5)
O3 N6 C10 118.8(5)
O4 N6 C10 119.0(5)
O5 N7 C14 119.1(5)
O6 N7 O5 123.2(5)
O6 N7 C14 117.6(5)
O7 N8 C16 117.6(5)
O8 N8 O7 122.8(5)
O8 N8 C16 119.6(6)
N1 C1 C6 114.8(4)
C2 C1 N1 124.4(4)
C2 C1 C6 120.8(4)
C1 C2 H2 119.6
C1 C2 C3 120.8(3)
C3 C2 H2 119.6
N2 C3 C2 125.1(4)
N2 C3 C4 115.8(4)
C2 C3 C4 119.1(4)
N3 C4 C3 113.5(4)
C5 C4 N3 127.3(3)
C5 C4 C3 119.2(4)
C4 C5 H5 119.0
C4 C5 C6 122.1(3)
C6 C5 H5 119.0
N4 C6 C1 114.7(4)
N4 C6 C5 127.3(4)
C5 C6 C1 117.9(4)
N1 C7 C8 122.6(4)
N1 C7 C12 120.7(4)
C12 C7 C8 116.6(4)
C7 C8 N5 121.9(4)
C9 C8 N5 116.8(4)
C9 C8 C7 121.2(4)
C8 C9 H9 119.6
C8 C9 C10 120.7(4)
C10 C9 H9 119.6
C9 C10 N6 118.6(4)
C9 C10 C11 118.3(4)
C11 C10 N6 123.0(5)
F1 C11 C10 120.6(4)
F1 C11 C12 117.7(5)
C12 C11 C10 121.6(5)
C7 C12 H12 119.3
C11 C12 C7 121.5(4)
C11 C12 H12 119.3
N2 C13 C14 122.9(4)
N2 C13 C18 119.2(4)
C18 C13 C14 117.6(4)
C13 C14 N7 121.2(4)
C15 C14 N7 117.3(4)
C15 C14 C13 121.4(5)
C14 C15 H15 120.1
C16 C15 C14 119.8(5)
C16 C15 H15 120.1
C15 C16 N8 117.8(5)
C15 C16 C17 119.8(4)
C17 C16 N8 122.4(5)
F2 C17 C16 121.1(5)
F2 C17 C18 117.8(5)
C18 C17 C16 121.0(5)
C13 C18 H18 119.8
C17 C18 C13 120.4(5)
C17 C18 H18 119.8
C20 C19 N3 117.6(4)
C24 C19 N3 121.3(4)
C24 C19 C20 121.0(4)
C19 C20 H20 120.0
C19 C20 C21 119.9(4)
C21 C20 H20 120.0
O9 C21 C20 124.5(4)
O9 C21 C22 115.8(4)
C22 C21 C20 119.7(4)
O10 C22 C21 119.6(4)
O10 C22 C23 120.8(4)
C21 C22 C23 119.4(4)
O11 C23 C22 115.2(4)
O11 C23 C24 124.0(4)
C24 C23 C22 120.7(4)
C19 C24 C23 119.1(4)
C19 C24 H24 120.5
C23 C24 H24 120.5
O9 C25 H25A 109.5
O9 C25 H25B 109.5
O9 C25 H25C 109.5
H25A C25 H25B 109.5
H25A C25 H25C 109.5
H25B C25 H25C 109.5
O10 C26 H26A 109.5
O10 C26 H26B 109.5
O10 C26 H26C 109.5
H26A C26 H26B 109.5
H26A C26 H26C 109.5
H26B C26 H26C 109.5
O11 C27 H27A 109.5
O11 C27 H27B 109.5
O11 C27 H27C 109.5
H27A C27 H27B 109.5
H27A C27 H27C 109.5
H27B C27 H27C 109.5
C29 C28 N4 117.6(4)
C29 C28 C33 121.5(4)
C33 C28 N4 120.6(4)
C28 C29 H29 120.4
C28 C29 C30 119.2(4)
C30 C29 H29 120.4
O12 C30 C29 123.5(4)
O12 C30 C31 116.1(4)
C31 C30 C29 120.4(4)
O13 C31 C30 120.3(4)
O13 C31 C32 120.2(4)
C30 C31 C32 119.6(4)
O14 C32 C31 115.5(4)
O14 C32 C33 124.1(4)
C31 C32 C33 120.4(4)
C28 C33 C32 119.0(4)
C28 C33 H33 120.5
C32 C33 H33 120.5
O12 C34 H34A 109.5
O12 C34 H34B 109.5
O12 C34 H34C 109.5
H34A C34 H34B 109.5
H34A C34 H34C 109.5
H34B C34 H34C 109.5
O13 C35 H35A 109.5
O13 C35 H35B 109.5
O13 C35 H35C 109.5
H35A C35 H35B 109.5
H35A C35 H35C 109.5
H35B C35 H35C 109.5
O14 C36 H36A 109.5
O14 C36 H36B 109.5
O14 C36 H36C 109.5
H36A C36 H36B 109.5
H36A C36 H36C 109.5
H36B C36 H36C 109.5

loop_
_geom_bond_atom_site_label_1
_geom_bond_atom_site_label_2
_geom_bond_distance
F1 C11 1.332(6)
F2 C17 1.336(6)
O1 N5 1.220(6)
O2 N5 1.220(6)
O3 N6 1.207(7)
O4 N6 1.221(8)
O5 N7 1.215(7)
O6 N7 1.210(7)
O7 N8 1.206(8)
O8 N8 1.194(8)
O9 C21 1.355(6)
O9 C25 1.429(7)
O10 C22 1.375(5)
O10 C26 1.440(6)
O11 C23 1.352(6)
O11 C27 1.421(7)
O12 C30 1.353(6)
O12 C34 1.421(7)
O13 C31 1.376(5)
O13 C35 1.433(6)
O14 C32 1.350(6)
O14 C36 1.426(6)
N1 H1 0.8800
N1 C1 1.387(6)
N1 C7 1.356(6)
N2 C3 1.286(6)
N2 C13 1.384(6)
N3 H3 0.8800
N3 C4 1.358(6)
N3 C19 1.411(5)
N4 C6 1.284(6)
N4 C28 1.421(5)
N5 C8 1.459(6)
N6 C10 1.447(6)
N7 C14 1.454(7)
N8 C16 1.463(6)
C1 C2 1.339(7)
C1 C6 1.492(5)
C2 H2 0.9500
C2 C3 1.445(6)
C3 C4 1.495(5)
C4 C5 1.348(7)
C5 H5 0.9500
C5 C6 1.441(6)
C7 C8 1.426(6)
C7 C12 1.398(7)
C8 C9 1.379(6)
C9 H9 0.9500
C9 C10 1.383(7)
C10 C11 1.395(7)
C11 C12 1.364(7)
C12 H12 0.9500
C13 C14 1.413(7)
C13 C18 1.397(7)
C14 C15 1.382(7)
C15 H15 0.9500
C15 C16 1.369(8)
C16 C17 1.392(8)
C17 C18 1.375(7)
C18 H18 0.9500
C19 C20 1.395(6)
C19 C24 1.382(7)
C20 H20 0.9500
C20 C21 1.399(6)
C21 C22 1.394(7)
C22 C23 1.405(7)
C23 C24 1.397(6)
C24 H24 0.9500
C25 H25A 0.9800
C25 H25B 0.9800
C25 H25C 0.9800
C26 H26A 0.9800
C26 H26B 0.9800
C26 H26C 0.9800
C27 H27A 0.9800
C27 H27B 0.9800
C27 H27C 0.9800
C28 C29 1.384(7)
C28 C33 1.390(7)
C29 H29 0.9500
C29 C30 1.404(6)
C30 C31 1.391(7)
C31 C32 1.399(6)
C32 C33 1.403(6)
C33 H33 0.9500
C34 H34A 0.9800
C34 H34B 0.9800
C34 H34C 0.9800
C35 H35A 0.9800
C35 H35B 0.9800
C35 H35C 0.9800
C36 H36A 0.9800
C36 H36B 0.9800
C36 H36C 0.9800

loop_
_twin_individual_id
_twin_individual_mass_fraction_refined
1 0.4(3)
2 0.6(3)
